data_1546454
loop_
_publ_author_name
'B\"oser, Richard'
'Haufe, Lisa Cathrin'
'Freytag, Matthias'
'Jones, P. G.'
'H\"orner, Gerald'
'Ren\'e, Frank'

_publ_section_title
;
 Completing the series of boron-nucleophilic cyanoborates: Boryl anions of
 type (NHC)&#x2212;B(CN)2&#x2212;
;
_journal_name_full 'Chem. Sci.'
_journal_paper_doi 10.1039/C7SC02238G
_journal_year 2017
_chemical_formula_sum 'C24 H27 B N4'
_chemical_formula_weight 382.31
_chemical_name_systematic
; 
 ? 
;
_space_group_IT_number 61
_symmetry_cell_setting orthorhombic
_symmetry_space_group_name_Hall '-P 2ac 2ab'
_symmetry_space_group_name_H-M 'P b c a'
_atom_sites_solution_hydrogens geom
_atom_sites_solution_primary direct
_atom_sites_solution_secondary difmap
_audit_creation_method SHELXL-97
_audit_update_record
;
2017-05-17 deposited with the CCDC.
2017-07-03 downloaded from the CCDC.
;
_cell_angle_alpha 90.00
_cell_angle_beta 90.00
_cell_angle_gamma 90.00
_cell_formula_units_Z 8
_cell_length_a 16.1393(3)
_cell_length_b 7.9763(2)
_cell_length_c 34.8942(7)
_cell_measurement_reflns_used 26885
_cell_measurement_temperature 100(2)
_cell_measurement_theta_max 76.0500
_cell_measurement_theta_min 3.7110
_cell_volume 4492.00(17)
_computing_cell_refinement
; 
CrysAlisPro, Agilent Technologies, 
Version 1.171.37.35 (release 13-08-2014 CrysAlis171 .NET) 
(compiled Aug 13 2014,18:06:01) 
;
_computing_data_collection
; 
CrysAlisPro, Agilent Technologies, 
Version 1.171.37.35 (release 13-08-2014 CrysAlis171 .NET) 
(compiled Aug 13 2014,18:06:01) 
;
_computing_data_reduction
; 
CrysAlisPro, Agilent Technologies, 
Version 1.171.37.35 (release 13-08-2014 CrysAlis171 .NET) 
(compiled Aug 13 2014,18:06:01) 
;
_computing_molecular_graphics 'Bruker XP'
_computing_publication_material SHELXL-97
_computing_structure_refinement 'SHELXL-97 (Sheldrick, 1997)'
_computing_structure_solution 'SHELXS-97 (Sheldrick, 1990)'
_diffrn_ambient_temperature 100(2)
_diffrn_detector_area_resol_mean 10.3543
_diffrn_measured_fraction_theta_full 0.999
_diffrn_measured_fraction_theta_max 0.997
_diffrn_measurement_device_type 'Oxford Diffraction Xcalibur, Atlas, Nova'
_diffrn_measurement_method '\w scans'
_diffrn_radiation_monochromator mirror
_diffrn_radiation_type 'Cu K\a'
_diffrn_radiation_wavelength 1.54184
_diffrn_reflns_av_R_equivalents 0.0410
_diffrn_reflns_av_sigmaI/netI 0.0116
_diffrn_reflns_limit_h_max 19
_diffrn_reflns_limit_h_min -20
_diffrn_reflns_limit_k_max 9
_diffrn_reflns_limit_k_min -10
_diffrn_reflns_limit_l_max 43
_diffrn_reflns_limit_l_min -43
_diffrn_reflns_number 86768
_diffrn_reflns_theta_full 75.00
_diffrn_reflns_theta_max 76.32
_diffrn_reflns_theta_min 3.73
_diffrn_source 'sealed X-ray tube'
_exptl_absorpt_coefficient_mu 0.518
_exptl_absorpt_correction_T_max 1.00000
_exptl_absorpt_correction_T_min 0.76880
_exptl_absorpt_correction_type multi-scan
_exptl_absorpt_process_details
; 
CrysAlisPro, Agilent Technologies, 
Version 1.171.37.35 (release 13-08-2014 CrysAlis171 .NET) 
(compiled Aug 13 2014,18:06:01) 
;
_exptl_crystal_colour colourless
_exptl_crystal_density_diffrn 1.131
_exptl_crystal_density_method 'not measured'
_exptl_crystal_description irregular
_exptl_crystal_F_000 1632
_exptl_crystal_size_max 0.30
_exptl_crystal_size_mid 0.18
_exptl_crystal_size_min 0.16
_refine_diff_density_max 0.302
_refine_diff_density_min -0.237
_refine_diff_density_rms 0.041
_refine_ls_extinction_method none
_refine_ls_goodness_of_fit_ref 1.057
_refine_ls_hydrogen_treatment constr
_refine_ls_matrix_type full
_refine_ls_number_parameters 269
_refine_ls_number_reflns 4686
_refine_ls_number_restraints 0
_refine_ls_restrained_S_all 1.057
_refine_ls_R_factor_all 0.0549
_refine_ls_R_factor_gt 0.0514
_refine_ls_shift/su_max 0.001
_refine_ls_shift/su_mean 0.000
_refine_ls_structure_factor_coef Fsqd
_refine_ls_weighting_details 'calc w=1/[\s^2^(Fo^2^)+(0.0833P)^2^+1.5238P] where P=(Fo^2^+2Fc^2^)/3'
_refine_ls_weighting_scheme calc
_refine_ls_wR_factor_gt 0.1465
_refine_ls_wR_factor_ref 0.1501
_reflns_number_gt 4311
_reflns_number_total 4686
_reflns_threshold_expression >2sigma(I)
_cod_data_source_file c7sc02238g2.cif
_cod_data_source_block rene09
_cod_original_cell_volume 4492.02(17)
_cod_database_code 1546454

loop_
_symmetry_equiv_pos_as_xyz
'x, y, z'
'-x+1/2, -y, z+1/2'
'-x, y+1/2, -z+1/2'
'x+1/2, -y+1/2, -z'
'-x, -y, -z'
'x-1/2, y, -z-1/2'
'x, -y-1/2, z-1/2'
'-x-1/2, y-1/2, z'

loop_
_atom_site_label
_atom_site_type_symbol
_atom_site_fract_x
_atom_site_fract_y
_atom_site_fract_z
_atom_site_U_iso_or_equiv
_atom_site_adp_type
_atom_site_occupancy
_atom_site_symmetry_multiplicity
_atom_site_calc_flag
_atom_site_refinement_flags
N1 N 0.52496(7) 0.08479(14) 0.40926(3) 0.0317(3) Uani 1 1 d .
N2 N 0.45199(7) 0.07885(14) 0.35779(3) 0.0330(3) Uani 1 1 d .
N3 N 0.57262(9) 0.56669(16) 0.43036(4) 0.0406(3) Uani 1 1 d .
N4 N 0.41982(12) 0.56276(19) 0.32953(5) 0.0631(5) Uani 1 1 d .
B1 B 0.53148(10) 0.36896(19) 0.36882(4) 0.0314(3) Uani 1 1 d .
C1 C 0.49991(8) 0.18088(16) 0.37944(4) 0.0280(3) Uani 1 1 d .
C2 C 0.49338(11) -0.07618(19) 0.40593(5) 0.0425(4) Uani 1 1 d .
H2 H 0.5022 -0.1666 0.4232 0.051 Uiso 1 1 calc R
C3 C 0.44797(11) -0.07999(19) 0.37379(5) 0.0438(4) Uani 1 1 d .
H3 H 0.4186 -0.1737 0.3639 0.053 Uiso 1 1 calc R
C4 C 0.57398(8) 0.13692(17) 0.44190(4) 0.0318(3) Uani 1 1 d .
C5 C 0.53323(8) 0.21363(17) 0.47229(4) 0.0315(3) Uani 1 1 d .
C6 C 0.58085(9) 0.26471(19) 0.50342(4) 0.0355(3) Uani 1 1 d .
H6 H 0.5547 0.3202 0.5243 0.043 Uiso 1 1 calc R
C7 C 0.66579(9) 0.2364(2) 0.50471(4) 0.0407(3) Uani 1 1 d .
C8 C 0.70356(9) 0.1538(2) 0.47433(5) 0.0438(4) Uani 1 1 d .
H8 H 0.7614 0.1324 0.4754 0.053 Uiso 1 1 calc R
C9 C 0.65869(9) 0.1013(2) 0.44220(4) 0.0391(3) Uani 1 1 d .
C10 C 0.44094(9) 0.2408(2) 0.47207(4) 0.0378(3) Uani 1 1 d .
H10A H 0.4255 0.3071 0.4495 0.057 Uiso 1 1 calc R
H10B H 0.4245 0.3008 0.4954 0.057 Uiso 1 1 calc R
H10C H 0.4127 0.1321 0.4712 0.057 Uiso 1 1 calc R
C11 C 0.71491(11) 0.2929(3) 0.53915(5) 0.0535(4) Uani 1 1 d .
H11A H 0.6773 0.3413 0.5582 0.080 Uiso 1 1 calc R
H11B H 0.7555 0.3776 0.5313 0.080 Uiso 1 1 calc R
H11C H 0.7439 0.1966 0.5503 0.080 Uiso 1 1 calc R
C12 C 0.69994(11) 0.0054(3) 0.41033(5) 0.0546(5) Uani 1 1 d .
H12A H 0.7602 0.0125 0.4132 0.082 Uiso 1 1 calc R
H12B H 0.6837 0.0535 0.3856 0.082 Uiso 1 1 calc R
H12C H 0.6827 -0.1124 0.4114 0.082 Uiso 1 1 calc R
C13 C 0.40712(9) 0.12038(17) 0.32319(4) 0.0330(3) Uani 1 1 d .
C14 C 0.32796(9) 0.1892(2) 0.32687(5) 0.0418(4) Uani 1 1 d .
C15 C 0.28455(10) 0.2231(2) 0.29338(5) 0.0484(4) Uani 1 1 d .
H15 H 0.2309 0.2716 0.2951 0.058 Uiso 1 1 calc R
C16 C 0.31731(11) 0.1881(2) 0.25768(5) 0.0457(4) Uani 1 1 d .
C17 C 0.39517(10) 0.11525(19) 0.25545(4) 0.0416(3) Uani 1 1 d .
H17 H 0.4174 0.0893 0.2309 0.050 Uiso 1 1 calc R
C18 C 0.44176(9) 0.07885(19) 0.28799(4) 0.0374(3) Uani 1 1 d .
C19 C 0.29061(11) 0.2279(3) 0.36534(6) 0.0588(5) Uani 1 1 d .
H19A H 0.3133 0.3337 0.3750 0.088 Uiso 1 1 calc R
H19B H 0.3038 0.1373 0.3833 0.088 Uiso 1 1 calc R
H19C H 0.2303 0.2378 0.3628 0.088 Uiso 1 1 calc R
C20 C 0.26894(14) 0.2280(3) 0.22172(6) 0.0638(6) Uani 1 1 d .
H20A H 0.3068 0.2701 0.2020 0.096 Uiso 1 1 calc R
H20B H 0.2272 0.3136 0.2274 0.096 Uiso 1 1 calc R
H20C H 0.2415 0.1262 0.2124 0.096 Uiso 1 1 calc R
C21 C 0.52390(12) -0.0099(3) 0.28493(5) 0.0540(5) Uani 1 1 d .
H21A H 0.5628 0.0380 0.3035 0.081 Uiso 1 1 calc R
H21B H 0.5460 0.0040 0.2590 0.081 Uiso 1 1 calc R
H21C H 0.5163 -0.1295 0.2903 0.081 Uiso 1 1 calc R
C22 C 0.55351(8) 0.47718(17) 0.40618(4) 0.0316(3) Uani 1 1 d .
C23 C 0.46349(10) 0.47420(19) 0.34603(5) 0.0427(4) Uani 1 1 d .
C24 C 0.61467(11) 0.3590(2) 0.34253(5) 0.0490(4) Uani 1 1 d .
H24A H 0.6011 0.3081 0.3178 0.074 Uiso 1 1 calc R
H24B H 0.6565 0.2906 0.3556 0.074 Uiso 1 1 calc R
H24C H 0.6365 0.4722 0.3384 0.074 Uiso 1 1 calc R

loop_
_atom_site_aniso_label
_atom_site_aniso_U_11
_atom_site_aniso_U_22
_atom_site_aniso_U_33
_atom_site_aniso_U_23
_atom_site_aniso_U_13
_atom_site_aniso_U_12
N1 0.0359(6) 0.0274(6) 0.0318(6) 0.0012(4) -0.0006(4) 0.0022(4)
N2 0.0379(6) 0.0283(6) 0.0330(6) -0.0021(4) -0.0013(5) -0.0017(4)
N3 0.0545(8) 0.0332(6) 0.0342(6) 0.0004(5) -0.0048(5) -0.0002(5)
N4 0.0763(11) 0.0370(7) 0.0759(11) -0.0006(7) -0.0392(9) 0.0010(7)
B1 0.0358(7) 0.0282(7) 0.0301(7) 0.0006(6) -0.0021(6) -0.0013(6)
C1 0.0273(6) 0.0279(6) 0.0289(6) -0.0020(5) 0.0014(5) 0.0025(5)
C2 0.0560(9) 0.0274(7) 0.0440(8) 0.0037(6) -0.0027(7) -0.0020(6)
C3 0.0572(9) 0.0282(7) 0.0460(8) -0.0002(6) -0.0031(7) -0.0063(6)
C4 0.0333(7) 0.0312(7) 0.0308(6) 0.0047(5) -0.0018(5) 0.0018(5)
C5 0.0317(6) 0.0315(7) 0.0314(6) 0.0056(5) 0.0002(5) -0.0014(5)
C6 0.0374(7) 0.0374(7) 0.0315(7) 0.0045(5) 0.0000(5) -0.0029(6)
C7 0.0382(7) 0.0469(8) 0.0370(7) 0.0093(6) -0.0068(6) -0.0061(6)
C8 0.0305(7) 0.0547(9) 0.0463(8) 0.0106(7) -0.0041(6) 0.0034(6)
C9 0.0347(7) 0.0428(8) 0.0399(7) 0.0060(6) 0.0008(6) 0.0071(6)
C10 0.0315(7) 0.0461(8) 0.0358(7) -0.0017(6) 0.0024(5) 0.0002(6)
C11 0.0445(8) 0.0693(12) 0.0468(9) 0.0023(8) -0.0131(7) -0.0070(8)
C12 0.0455(9) 0.0682(12) 0.0499(9) -0.0006(8) 0.0047(7) 0.0207(8)
C13 0.0344(7) 0.0303(6) 0.0344(7) -0.0043(5) -0.0040(5) -0.0033(5)
C14 0.0325(7) 0.0461(8) 0.0468(8) -0.0075(7) -0.0013(6) -0.0033(6)
C15 0.0336(7) 0.0511(9) 0.0606(10) -0.0086(8) -0.0105(7) 0.0028(7)
C16 0.0506(9) 0.0375(8) 0.0489(9) -0.0048(7) -0.0175(7) -0.0033(7)
C17 0.0521(9) 0.0375(7) 0.0351(7) -0.0059(6) -0.0057(6) -0.0025(6)
C18 0.0410(7) 0.0344(7) 0.0367(7) -0.0074(6) -0.0027(6) 0.0003(6)
C19 0.0394(8) 0.0801(14) 0.0569(10) -0.0116(9) 0.0077(8) 0.0029(9)
C20 0.0746(13) 0.0544(11) 0.0625(11) -0.0063(9) -0.0342(10) 0.0060(9)
C21 0.0524(10) 0.0633(11) 0.0462(9) -0.0175(8) -0.0015(7) 0.0162(8)
C22 0.0345(7) 0.0284(6) 0.0318(6) 0.0027(5) 0.0008(5) 0.0009(5)
C23 0.0506(9) 0.0292(7) 0.0484(9) 0.0000(6) -0.0148(7) -0.0028(6)
C24 0.0525(9) 0.0505(9) 0.0441(9) -0.0017(7) 0.0139(7) -0.0074(7)

loop_
_atom_type_symbol
_atom_type_description
_atom_type_scat_dispersion_real
_atom_type_scat_dispersion_imag
_atom_type_scat_source
C C 0.0181 0.0091 'International Tables Vol C Tables 4.2.6.8 and 6.1.1.4'
H H 0.0000 0.0000 'International Tables Vol C Tables 4.2.6.8 and 6.1.1.4'
B B 0.0090 0.0039 'International Tables Vol C Tables 4.2.6.8 and 6.1.1.4'
N N 0.0311 0.0180 'International Tables Vol C Tables 4.2.6.8 and 6.1.1.4'

loop_
_geom_angle_atom_site_label_1
_geom_angle_atom_site_label_2
_geom_angle_atom_site_label_3
_geom_angle
C1 N1 C2 110.49(12)
C1 N1 C4 127.24(11)
C2 N1 C4 122.19(12)
C1 N2 C3 110.60(12)
C1 N2 C13 127.91(12)
C3 N2 C13 121.47(12)
C23 B1 C22 105.95(12)
C23 B1 C1 112.55(12)
C22 B1 C1 112.38(11)
C23 B1 C24 108.20(13)
C22 B1 C24 107.55(12)
C1 B1 C24 109.96(12)
N2 C1 N1 105.02(11)
N2 C1 B1 127.34(11)
N1 C1 B1 127.10(11)
C3 C2 N1 106.98(13)
C2 C3 N2 106.90(13)
C5 C4 C9 123.16(13)
C5 C4 N1 117.91(12)
C9 C4 N1 118.86(12)
C4 C5 C6 117.60(12)
C4 C5 C10 121.86(12)
C6 C5 C10 120.55(13)
C7 C6 C5 121.48(14)
C8 C7 C6 119.03(14)
C8 C7 C11 121.27(15)
C6 C7 C11 119.69(15)
C7 C8 C9 121.76(14)
C4 C9 C8 116.89(14)
C4 C9 C12 122.05(14)
C8 C9 C12 121.01(14)
C18 C13 C14 122.89(13)
C18 C13 N2 118.81(12)
C14 C13 N2 118.12(13)
C15 C14 C13 117.43(14)
C15 C14 C19 120.59(15)
C13 C14 C19 121.98(14)
C16 C15 C14 121.74(15)
C15 C16 C17 118.82(14)
C15 C16 C20 120.54(17)
C17 C16 C20 120.63(16)
C16 C17 C18 122.06(15)
C13 C18 C17 117.00(14)
C13 C18 C21 121.92(14)
C17 C18 C21 121.01(14)
N3 C22 B1 172.91(14)
N4 C23 B1 173.38(17)

loop_
_geom_bond_atom_site_label_1
_geom_bond_atom_site_label_2
_geom_bond_distance
N1 C1 1.3542(17)
N1 C2 1.3862(19)
N1 C4 1.4477(17)
N2 C1 1.3530(17)
N2 C3 1.3860(19)
N2 C13 1.4463(18)
N3 C22 1.1475(19)
N4 C23 1.152(2)
B1 C23 1.594(2)
B1 C22 1.604(2)
B1 C1 1.627(2)
B1 C24 1.628(2)
C2 C3 1.340(2)
C4 C5 1.3898(19)
C4 C9 1.396(2)
C5 C6 1.3918(19)
C5 C10 1.5051(19)
C6 C7 1.390(2)
C7 C8 1.389(2)
C7 C11 1.509(2)
C8 C9 1.399(2)
C9 C12 1.505(2)
C13 C18 1.390(2)
C13 C14 1.396(2)
C14 C15 1.389(2)
C14 C19 1.503(2)
C15 C16 1.382(2)
C16 C17 1.387(2)
C16 C20 1.511(2)
C17 C18 1.393(2)
C18 C21 1.507(2)

loop_
_geom_torsion_atom_site_label_1
_geom_torsion_atom_site_label_2
_geom_torsion_atom_site_label_3
_geom_torsion_atom_site_label_4
_geom_torsion
C3 N2 C1 N1 -0.65(15)
C13 N2 C1 N1 177.59(12)
C3 N2 C1 B1 171.35(13)
C13 N2 C1 B1 -10.4(2)
C2 N1 C1 N2 0.54(15)
C4 N1 C1 N2 -176.36(12)
C2 N1 C1 B1 -171.49(13)
C4 N1 C1 B1 11.6(2)
C23 B1 C1 N2 36.82(19)
C22 B1 C1 N2 156.34(13)
C24 B1 C1 N2 -83.88(17)
C23 B1 C1 N1 -152.88(13)
C22 B1 C1 N1 -33.36(18)
C24 B1 C1 N1 86.42(16)
C1 N1 C2 C3 -0.23(18)
C4 N1 C2 C3 176.85(13)
N1 C2 C3 N2 -0.17(18)
C1 N2 C3 C2 0.52(18)
C13 N2 C3 C2 -177.85(13)
C1 N1 C4 C5 82.86(17)
C2 N1 C4 C5 -93.70(17)
C1 N1 C4 C9 -100.00(16)
C2 N1 C4 C9 83.44(18)
C9 C4 C5 C6 3.5(2)
N1 C4 C5 C6 -179.46(12)
C9 C4 C5 C10 -176.20(14)
N1 C4 C5 C10 0.8(2)
C4 C5 C6 C7 -1.7(2)
C10 C5 C6 C7 178.07(14)
C5 C6 C7 C8 -0.6(2)
C5 C6 C7 C11 -179.61(14)
C6 C7 C8 C9 1.2(2)
C11 C7 C8 C9 -179.79(16)
C5 C4 C9 C8 -2.9(2)
N1 C4 C9 C8 -179.91(13)
C5 C4 C9 C12 174.80(15)
N1 C4 C9 C12 -2.2(2)
C7 C8 C9 C4 0.5(2)
C7 C8 C9 C12 -177.29(16)
C1 N2 C13 C18 99.21(17)
C3 N2 C13 C18 -82.72(18)
C1 N2 C13 C14 -85.53(18)
C3 N2 C13 C14 92.54(17)
C18 C13 C14 C15 -2.8(2)
N2 C13 C14 C15 -177.88(14)
C18 C13 C14 C19 177.93(16)
N2 C13 C14 C19 2.9(2)
C13 C14 C15 C16 1.0(3)
C19 C14 C15 C16 -179.72(17)
C14 C15 C16 C17 0.8(3)
C14 C15 C16 C20 -179.40(17)
C15 C16 C17 C18 -1.1(2)
C20 C16 C17 C18 179.18(16)
C14 C13 C18 C17 2.6(2)
N2 C13 C18 C17 177.63(13)
C14 C13 C18 C21 -174.19(16)
N2 C13 C18 C21 0.8(2)
C16 C17 C18 C13 -0.6(2)
C16 C17 C18 C21 176.22(16)
